data_7111602
loop_
_publ_author_name
'DeAngelis, Andrew'
'Boruta, David T.'
'Lubin, Jean-Bernard'
'Plampin, III, James N.'
'Yap, Glenn P. A.'
'Fox, Joseph M.'

_publ_section_title
;
 The chiral crown conformation in paddlewheel complexes
;
_journal_issue 25
_journal_name_full 'Chemical Communications'
_journal_page_first 4541
_journal_page_last 4543
_journal_paper_doi 10.1039/c001557a
_journal_volume 46
_journal_year 2010
_chemical_formula_sum 'C64 H71 Cu2 N7 O17'
_chemical_formula_weight 1337.36
_chemical_name_systematic
;
?
;
_space_group_IT_number 18
_symmetry_cell_setting orthorhombic
_symmetry_space_group_name_Hall 'P 2 2ab'
_symmetry_space_group_name_H-M 'P 21 21 2'
_atom_sites_solution_hydrogens geom
_atom_sites_solution_primary direct
_atom_sites_solution_secondary difmap
_audit_creation_method SHELXL-97
_cell_angle_alpha 90.00
_cell_angle_beta 90.00
_cell_angle_gamma 90.00
_cell_formula_units_Z 4
_cell_length_a 25.068(4)
_cell_length_b 26.409(4)
_cell_length_c 10.1657(15)
_cell_measurement_reflns_used 998
_cell_measurement_temperature 200(2)
_cell_measurement_theta_max 26.82
_cell_measurement_theta_min 2.30
_cell_volume 6729.9(18)
_computing_cell_refinement 'SAINT (Bruker, 2002)'
_computing_data_collection 'SMART (Bruker, 2002)'
_computing_data_reduction SAINT
_computing_molecular_graphics 'SHELXTL (Sheldrick, 2001)'
_computing_publication_material 'SHELXTL (Sheldrick, 2001)'
_computing_structure_refinement 'SHELXL-97 (Sheldrick, 1997)'
_computing_structure_solution 'SHELXS-97 (Sheldrick, 1990)'
_diffrn_ambient_temperature 200(2)
_diffrn_detector_area_resol_mean 836.6
_diffrn_measured_fraction_theta_full 1.000
_diffrn_measured_fraction_theta_max 1.000
_diffrn_measurement_device_type 'Bruker AXS APEX diffractometer'
_diffrn_measurement_method \w
_diffrn_radiation_monochromator graphite
_diffrn_radiation_source 'fine-focus sealed tube'
_diffrn_radiation_type MoK\a
_diffrn_radiation_wavelength 0.71073
_diffrn_reflns_av_R_equivalents 0.0523
_diffrn_reflns_av_sigmaI/netI 0.0418
_diffrn_reflns_limit_h_max 33
_diffrn_reflns_limit_h_min -33
_diffrn_reflns_limit_k_max 35
_diffrn_reflns_limit_k_min -35
_diffrn_reflns_limit_l_max 13
_diffrn_reflns_limit_l_min -13
_diffrn_reflns_number 85763
_diffrn_reflns_theta_full 25.00
_diffrn_reflns_theta_max 28.28
_diffrn_reflns_theta_min 1.74
_diffrn_standards_decay_% 1
_diffrn_standards_interval_count 0
_diffrn_standards_interval_time 0
_diffrn_standards_number 0
_exptl_absorpt_coefficient_mu 0.703
_exptl_absorpt_correction_T_max 0.9129
_exptl_absorpt_correction_T_min 0.8472
_exptl_absorpt_correction_type multi-scan
_exptl_absorpt_process_details 'SADABS (Sheldrick, 2003)'
_exptl_crystal_colour green
_exptl_crystal_density_diffrn 1.320
_exptl_crystal_density_method 'not measured'
_exptl_crystal_description block
_exptl_crystal_F_000 2792
_exptl_crystal_size_max 0.24
_exptl_crystal_size_mid 0.16
_exptl_crystal_size_min 0.13
_platon_squeeze_details
;
Void space analysis consistent with initial solutions
displaying two severely disordered acetonitrile
solvent molecules per compound molecule.

PLATON Reference : Spek, A.L. (2003), J.Appl.Cryst. 36, 7-13
;
_refine_diff_density_max 0.728
_refine_diff_density_min -0.296
_refine_diff_density_rms 0.058
_refine_ls_abs_structure_details 'Flack H D (1983), Acta Cryst. A39, 876-881: 7550 Friedel pairs'
_refine_ls_abs_structure_Flack -0.010(8)
_refine_ls_extinction_method none
_refine_ls_goodness_of_fit_ref 1.071
_refine_ls_hydrogen_treatment mixed
_refine_ls_matrix_type full
_refine_ls_number_parameters 782
_refine_ls_number_reflns 16721
_refine_ls_number_restraints 3
_refine_ls_restrained_S_all 1.071
_refine_ls_R_factor_all 0.0550
_refine_ls_R_factor_gt 0.0465
_refine_ls_shift/su_max 0.011
_refine_ls_shift/su_mean 0.000
_refine_ls_structure_factor_coef Fsqd
_refine_ls_weighting_details 'calc w=1/[\s^2^(Fo^2^)+(0.0572P)^2^+0.2160P] where P=(Fo^2^+2Fc^2^)/3'
_refine_ls_weighting_scheme calc
_refine_ls_wR_factor_gt 0.1089
_refine_ls_wR_factor_ref 0.1143
_reflns_number_gt 14450
_reflns_number_total 16721
_reflns_threshold_expression >2sigma(I)
_cod_data_source_file C001557Asup1.cif
_cod_data_source_block joef097as
_cod_depositor_comments
;
The following automatic conversions were performed:

'_symmetry_cell_setting' value 'Orthorhombic' changed to
'orthorhombic' according to
/home/saulius/struct/CIF-dictionaries/cif_core.dic dictionary named
'cif_core.dic' version 2.4.2 from 2011-04-26.

Automatic conversion script
Id: cif_fix_values 1891 2012-01-12 08:04:46Z andrius 
;
_cod_original_cell_volume 6730.0(17)
_cod_original_sg_symbol_H-M P2(1)2(1)2
_cod_database_code 7111602

loop_
_symmetry_equiv_pos_as_xyz
'x, y, z'
'-x, -y, z'
'-x+1/2, y+1/2, -z'
'x+1/2, -y+1/2, -z'

loop_
_atom_site_label
_atom_site_type_symbol
_atom_site_fract_x
_atom_site_fract_y
_atom_site_fract_z
_atom_site_U_iso_or_equiv
_atom_site_adp_type
_atom_site_occupancy
_atom_site_symmetry_multiplicity
_atom_site_calc_flag
_atom_site_refinement_flags
_atom_site_disorder_assembly
_atom_site_disorder_group
Cu1 Cu 0.319529(13) 0.328683(12) 0.78133(3) 0.03283(8) Uani 1 1 d . A .
Cu2 Cu 0.340309(13) 0.342379(12) 1.03365(3) 0.03128(8) Uani 1 1 d . . .
N1 N 0.40363(10) 0.17454(9) 0.8011(3) 0.0429(6) Uani 1 1 d . . .
N2 N 0.16416(11) 0.25647(10) 0.9175(3) 0.0466(6) Uani 1 1 d . . .
N3 N 0.24308(9) 0.48324(8) 0.7685(2) 0.0357(5) Uani 1 1 d . . .
N4 N 0.47955(9) 0.40403(9) 0.7041(2) 0.0386(5) Uani 1 1 d . . .
O1 O 0.34060(9) 0.25780(7) 0.80010(19) 0.0399(4) Uani 1 1 d . . .
O2 O 0.35764(9) 0.26921(7) 1.0144(2) 0.0402(5) Uani 1 1 d . . .
O3 O 0.35381(11) 0.10603(9) 0.7336(3) 0.0680(7) Uani 1 1 d . . .
O4 O 0.46207(9) 0.24292(8) 0.8002(3) 0.0540(6) Uani 1 1 d . . .
O5 O 0.24883(8) 0.31238(8) 0.8510(2) 0.0424(5) Uani 1 1 d . . .
O6 O 0.26539(8) 0.32594(8) 1.06546(19) 0.0410(5) Uani 1 1 d . . .
O7 O 0.09562(10) 0.28997(12) 0.7942(3) 0.0765(9) Uani 1 1 d . . .
O8 O 0.23760(11) 0.20765(8) 0.9775(3) 0.0570(6) Uani 1 1 d . . .
O9 O 0.30099(8) 0.40018(7) 0.7843(2) 0.0388(4) Uani 1 1 d . . .
O10 O 0.31815(9) 0.41290(7) 0.99873(18) 0.0389(4) Uani 1 1 d . . .
O11 O 0.28401(10) 0.53524(9) 0.6155(2) 0.0563(6) Uani 1 1 d . . .
O12 O 0.18652(10) 0.42395(9) 0.8610(2) 0.0541(6) Uani 1 1 d . . .
O13 O 0.39469(8) 0.34715(8) 0.76232(19) 0.0392(4) Uani 1 1 d . . .
O14 O 0.41329(8) 0.35812(7) 0.9762(2) 0.0380(4) Uani 1 1 d . . .
O15 O 0.51646(10) 0.35203(10) 0.5458(3) 0.0604(6) Uani 1 1 d . . .
O16 O 0.42331(9) 0.46354(8) 0.8008(2) 0.0466(5) Uani 1 1 d . . .
C1 C 0.35622(11) 0.24337(11) 0.9115(3) 0.0360(6) Uani 1 1 d . . .
C2 C 0.37225(13) 0.18692(11) 0.9196(3) 0.0386(6) Uani 1 1 d . . .
H2A H 0.3383 0.1673 0.9116 0.046 Uiso 1 1 calc R . .
C3 C 0.44502(12) 0.20466(12) 0.7508(3) 0.0437(7) Uani 1 1 d . . .
C4 C 0.46269(14) 0.17889(13) 0.6277(3) 0.0498(8) Uani 1 1 d . . .
C5 C 0.50303(15) 0.19054(15) 0.5419(4) 0.0621(10) Uani 1 1 d . . .
H5A H 0.5249 0.2194 0.5559 0.074 Uiso 1 1 calc R . .
C6 C 0.51106(17) 0.15954(19) 0.4354(4) 0.0703(12) Uani 1 1 d . . .
H6A H 0.5387 0.1669 0.3744 0.084 Uiso 1 1 calc R . .
C7 C 0.4789(2) 0.1175(2) 0.4169(4) 0.0811(15) Uani 1 1 d . . .
H7A H 0.4854 0.0961 0.3433 0.097 Uiso 1 1 calc R . .
C8 C 0.4378(2) 0.10549(17) 0.5019(4) 0.0710(11) Uani 1 1 d . . .
H8A H 0.4155 0.0769 0.4872 0.085 Uiso 1 1 calc R . .
C9 C 0.43054(16) 0.13679(13) 0.6090(3) 0.0524(8) Uani 1 1 d . . .
C10 C 0.39046(15) 0.13498(12) 0.7175(4) 0.0508(8) Uani 1 1 d . . .
C11 C 0.39901(14) 0.16833(12) 1.0483(3) 0.0495(7) Uani 1 1 d . . .
C12 C 0.44979(16) 0.19676(16) 1.0826(4) 0.0643(10) Uani 1 1 d . . .
H12A H 0.4418 0.2329 1.0918 0.096 Uiso 1 1 calc R . .
H12B H 0.4761 0.1919 1.0125 0.096 Uiso 1 1 calc R . .
H12C H 0.4642 0.1838 1.1657 0.096 Uiso 1 1 calc R . .
C13 C 0.4114(2) 0.11067(14) 1.0297(5) 0.0795(13) Uani 1 1 d . . .
H13A H 0.4246 0.0965 1.1126 0.119 Uiso 1 1 calc R . .
H13B H 0.4385 0.1065 0.9612 0.119 Uiso 1 1 calc R . .
H13C H 0.3787 0.0929 1.0036 0.119 Uiso 1 1 calc R . .
C14 C 0.35813(16) 0.17297(14) 1.1607(3) 0.0599(9) Uani 1 1 d . . .
H14A H 0.3486 0.2087 1.1731 0.090 Uiso 1 1 calc R . .
H14B H 0.3737 0.1597 1.2421 0.090 Uiso 1 1 calc R . .
H14C H 0.3261 0.1536 1.1385 0.090 Uiso 1 1 calc R . .
C15 C 0.23582(12) 0.31417(10) 0.9708(3) 0.0393(6) Uani 1 1 d . . .
C16 C 0.17672(13) 0.30225(13) 0.9940(3) 0.0477(7) Uani 1 1 d . . .
H16A H 0.1568 0.3302 0.9493 0.057 Uiso 1 1 calc R . .
C17 C 0.12751(13) 0.25703(15) 0.8140(4) 0.0537(8) Uani 1 1 d . . .
C18 C 0.13771(13) 0.20984(13) 0.7375(4) 0.0511(8) Uani 1 1 d . . .
C19 C 0.11198(16) 0.19048(17) 0.6282(4) 0.0654(10) Uani 1 1 d . . .
H19A H 0.0811 0.2064 0.5929 0.078 Uiso 1 1 calc R . .
C20 C 0.13285(19) 0.14718(18) 0.5725(4) 0.0754(13) Uani 1 1 d . . .
H20A H 0.1164 0.1334 0.4963 0.090 Uiso 1 1 calc R . .
C21 C 0.17726(19) 0.12339(16) 0.6250(4) 0.0696(11) Uani 1 1 d . . .
H21A H 0.1904 0.0933 0.5851 0.084 Uiso 1 1 calc R . .
C22 C 0.20285(17) 0.14285(13) 0.7351(4) 0.0585(9) Uani 1 1 d . . .
H22A H 0.2336 0.1269 0.7710 0.070 Uiso 1 1 calc R . .
C23 C 0.18170(14) 0.18647(12) 0.7906(3) 0.0469(7) Uani 1 1 d . . .
C24 C 0.19994(14) 0.21555(12) 0.9062(3) 0.0462(7) Uani 1 1 d . . .
C25 C 0.15535(16) 0.30169(18) 1.1367(4) 0.0676(11) Uani 1 1 d . . .
C26 C 0.16359(17) 0.35441(18) 1.1980(4) 0.0791(13) Uani 1 1 d . . .
H26A H 0.2016 0.3597 1.2159 0.119 Uiso 1 1 calc R . .
H26B H 0.1435 0.3567 1.2805 0.119 Uiso 1 1 calc R . .
H26C H 0.1509 0.3804 1.1368 0.119 Uiso 1 1 calc R . .
C27 C 0.1811(2) 0.26152(19) 1.2204(4) 0.0913(16) Uani 1 1 d . . .
H27A H 0.2199 0.2646 1.2145 0.137 Uiso 1 1 calc R . .
H27B H 0.1701 0.2280 1.1891 0.137 Uiso 1 1 calc R . .
H27C H 0.1699 0.2658 1.3121 0.137 Uiso 1 1 calc R . .
C28 C 0.09430(19) 0.2927(3) 1.1273(6) 0.117(3) Uani 1 1 d . . .
H28A H 0.0875 0.2597 1.0867 0.176 Uiso 1 1 calc R . .
H28B H 0.0781 0.3194 1.0737 0.176 Uiso 1 1 calc R . .
H28C H 0.0788 0.2934 1.2158 0.176 Uiso 1 1 calc R . .
C29 C 0.30289(11) 0.42671(11) 0.8864(3) 0.0365(6) Uani 1 1 d . . .
C30 C 0.28648(11) 0.48245(10) 0.8656(3) 0.0367(6) Uani 1 1 d . . .
H30A H 0.3175 0.4980 0.8187 0.044 Uiso 1 1 calc R . .
C31 C 0.24786(13) 0.50808(11) 0.6473(3) 0.0429(7) Uani 1 1 d . . .
C32 C 0.19904(14) 0.49404(12) 0.5703(3) 0.0465(7) Uani 1 1 d . . .
C33 C 0.18235(17) 0.50831(14) 0.4475(3) 0.0599(9) Uani 1 1 d . . .
H33A H 0.2022 0.5320 0.3970 0.072 Uiso 1 1 calc R . .
C34 C 0.1362(2) 0.48744(17) 0.3995(4) 0.0732(12) Uani 1 1 d . . .
H34A H 0.1239 0.4969 0.3147 0.088 Uiso 1 1 calc R . .
C35 C 0.10765(19) 0.45328(18) 0.4717(5) 0.0793(13) Uani 1 1 d . . .
H35A H 0.0759 0.4393 0.4355 0.095 Uiso 1 1 calc R . .
C36 C 0.12369(17) 0.43834(16) 0.5966(4) 0.0674(11) Uani 1 1 d . . .
H36A H 0.1037 0.4147 0.6467 0.081 Uiso 1 1 calc R . .
C37 C 0.17011(13) 0.45954(12) 0.6444(3) 0.0459(7) Uani 1 1 d . . .
C38 C 0.19839(12) 0.45145(12) 0.7722(3) 0.0444(7) Uani 1 1 d . . .
C39 C 0.27714(15) 0.51704(12) 0.9847(3) 0.0502(8) Uani 1 1 d . . .
C40 C 0.23258(18) 0.49806(19) 1.0746(4) 0.0730(12) Uani 1 1 d . . .
H40A H 0.2406 0.4635 1.1032 0.110 Uiso 1 1 calc R . .
H40B H 0.1987 0.4983 1.0266 0.110 Uiso 1 1 calc R . .
H40C H 0.2298 0.5202 1.1517 0.110 Uiso 1 1 calc R . .
C41 C 0.26345(19) 0.57010(14) 0.9322(4) 0.0710(12) Uani 1 1 d . . .
H41A H 0.2911 0.5810 0.8702 0.106 Uiso 1 1 calc R . .
H41B H 0.2617 0.5940 1.0058 0.106 Uiso 1 1 calc R . .
H41C H 0.2289 0.5691 0.8874 0.106 Uiso 1 1 calc R . .
C42 C 0.32932(16) 0.52149(14) 1.0631(4) 0.0646(11) Uani 1 1 d . . .
H42A H 0.3587 0.5294 1.0030 0.097 Uiso 1 1 calc R . .
H42B H 0.3366 0.4894 1.1079 0.097 Uiso 1 1 calc R . .
H42C H 0.3259 0.5486 1.1285 0.097 Uiso 1 1 calc R . .
C43 C 0.42519(12) 0.35725(10) 0.8568(3) 0.0354(6) Uani 1 1 d . . .
C44 C 0.48324(11) 0.36741(11) 0.8136(3) 0.0358(6) Uani 1 1 d . . .
H44A H 0.4954 0.3351 0.7720 0.043 Uiso 1 1 calc R . .
C45 C 0.49148(13) 0.38942(13) 0.5748(3) 0.0464(7) Uani 1 1 d . . .
C46 C 0.46618(13) 0.42734(14) 0.4876(3) 0.0500(8) Uani 1 1 d . . .
C47 C 0.46542(18) 0.43077(19) 0.3517(4) 0.0715(12) Uani 1 1 d . . .
H47A H 0.4850 0.4078 0.2984 0.086 Uiso 1 1 calc R . .
C48 C 0.4351(2) 0.4689(2) 0.2965(4) 0.0862(15) Uani 1 1 d . . .
H48A H 0.4336 0.4720 0.2035 0.103 Uiso 1 1 calc R . .
C49 C 0.40719(19) 0.50237(19) 0.3730(4) 0.0778(13) Uani 1 1 d . . .
H49A H 0.3870 0.5283 0.3317 0.093 Uiso 1 1 calc R . .
C50 C 0.40771(16) 0.49941(14) 0.5096(4) 0.0572(9) Uani 1 1 d . . .
H50A H 0.3884 0.5227 0.5626 0.069 Uiso 1 1 calc R . .
C51 C 0.43763(13) 0.46114(12) 0.5641(3) 0.0443(7) Uani 1 1 d . . .
C52 C 0.44409(12) 0.44586(11) 0.7047(3) 0.0394(6) Uani 1 1 d . . .
C53 C 0.52608(12) 0.37973(11) 0.9176(3) 0.0409(7) Uani 1 1 d . . .
C54 C 0.52782(14) 0.33677(13) 1.0179(4) 0.0536(8) Uani 1 1 d . . .
H54A H 0.5592 0.3408 1.0744 0.080 Uiso 1 1 calc R . .
H54B H 0.5300 0.3043 0.9717 0.080 Uiso 1 1 calc R . .
H54C H 0.4954 0.3376 1.0718 0.080 Uiso 1 1 calc R . .
C55 C 0.57979(13) 0.38206(16) 0.8450(4) 0.0610(10) Uani 1 1 d . . .
H55A H 0.6085 0.3882 0.9085 0.092 Uiso 1 1 calc R . .
H55B H 0.5790 0.4096 0.7805 0.092 Uiso 1 1 calc R . .
H55C H 0.5861 0.3499 0.7997 0.092 Uiso 1 1 calc R . .
C56 C 0.51657(14) 0.42957(12) 0.9877(3) 0.0475(7) Uani 1 1 d . . .
H56A H 0.5433 0.4339 1.0571 0.071 Uiso 1 1 calc R . .
H56B H 0.4808 0.4295 1.0268 0.071 Uiso 1 1 calc R . .
H56C H 0.5194 0.4575 0.9245 0.071 Uiso 1 1 calc R . .
N5 N 0.36505(13) 0.33597(13) 1.2412(3) 0.0608(8) Uani 1 1 d . . .
C57 C 0.38587(17) 0.31542(16) 1.3242(4) 0.0602(10) Uani 1 1 d . . .
C58 C 0.4123(2) 0.2879(2) 1.4313(5) 0.0983(17) Uani 1 1 d . . .
H58A H 0.3932 0.2562 1.4485 0.147 Uiso 1 1 calc R . .
H58B H 0.4123 0.3088 1.5109 0.147 Uiso 1 1 calc R . .
H58C H 0.4492 0.2803 1.4060 0.147 Uiso 1 1 calc R . .
O17 O 0.30042(11) 0.31934(11) 0.5743(2) 0.0605(7) Uani 1 1 d D . .
H17 H 0.2875(17) 0.2879(16) 0.561(4) 0.073 Uiso 1 1 d . . .
C59 C 0.2541(7) 0.3445(11) 0.518(2) 0.084(6) Uani 0.582(7) 1 d PD A 1
H59A H 0.2272 0.3532 0.5858 0.101 Uiso 0.582(7) 1 calc PR A 1
H59B H 0.2373 0.3243 0.4475 0.101 Uiso 0.582(7) 1 calc PR A 1
C60 C 0.2889(5) 0.4022(3) 0.4522(8) 0.110(3) Uani 0.582(7) 1 d PD A 1
H60A H 0.2624 0.4263 0.4191 0.165 Uiso 0.582(7) 1 calc PR A 1
H60B H 0.3128 0.3923 0.3804 0.165 Uiso 0.582(7) 1 calc PR A 1
H60C H 0.3097 0.4181 0.5226 0.165 Uiso 0.582(7) 1 calc PR A 1
C59' C 0.2677(10) 0.3527(16) 0.493(3) 0.084(6) Uani 0.418(7) 1 d PD A 2
H59C H 0.2730 0.3472 0.3977 0.101 Uiso 0.418(7) 1 calc PR A 2
H59D H 0.2724 0.3890 0.5151 0.101 Uiso 0.418(7) 1 calc PR A 2
C60' C 0.2017(6) 0.3257(5) 0.5558(11) 0.110(3) Uani 0.418(7) 1 d PD A 2
H60D H 0.1756 0.3253 0.4840 0.165 Uiso 0.418(7) 1 calc PR A 2
H60E H 0.1883 0.3468 0.6278 0.165 Uiso 0.418(7) 1 calc PR A 2
H60F H 0.2074 0.2911 0.5877 0.165 Uiso 0.418(7) 1 calc PR A 2

loop_
_atom_site_aniso_label
_atom_site_aniso_U_11
_atom_site_aniso_U_22
_atom_site_aniso_U_33
_atom_site_aniso_U_23
_atom_site_aniso_U_13
_atom_site_aniso_U_12
Cu1 0.03322(16) 0.03411(16) 0.03117(15) -0.00324(13) -0.00332(13) 0.00200(13)
Cu2 0.03123(16) 0.03190(15) 0.03072(15) -0.00146(12) -0.00278(13) -0.00046(13)
N1 0.0439(14) 0.0327(12) 0.0521(15) -0.0035(11) 0.0028(11) 0.0019(11)
N2 0.0349(14) 0.0492(15) 0.0556(15) -0.0084(12) -0.0030(12) -0.0108(12)
N3 0.0329(12) 0.0350(11) 0.0392(12) 0.0064(10) -0.0012(10) 0.0006(9)
N4 0.0338(12) 0.0376(12) 0.0443(13) -0.0007(10) 0.0042(10) 0.0009(10)
O1 0.0418(11) 0.0349(10) 0.0431(11) -0.0054(8) -0.0024(9) 0.0022(9)
O2 0.0449(12) 0.0320(10) 0.0437(11) -0.0032(8) -0.0036(9) -0.0010(8)
O3 0.0802(19) 0.0516(14) 0.0723(17) -0.0180(13) 0.0128(14) -0.0207(13)
O4 0.0419(12) 0.0389(12) 0.0811(17) 0.0023(12) -0.0018(12) -0.0043(9)
O5 0.0348(11) 0.0419(11) 0.0503(12) -0.0035(9) -0.0022(9) -0.0010(9)
O6 0.0310(10) 0.0454(11) 0.0466(11) -0.0064(9) -0.0028(8) -0.0047(9)
O7 0.0434(14) 0.088(2) 0.098(2) -0.0281(18) -0.0212(15) 0.0161(14)
O8 0.0648(16) 0.0459(12) 0.0604(14) 0.0009(11) -0.0217(13) -0.0044(11)
O9 0.0467(11) 0.0341(10) 0.0356(9) 0.0014(8) -0.0006(9) 0.0064(8)
O10 0.0417(11) 0.0361(10) 0.0390(10) 0.0019(8) -0.0033(9) 0.0019(9)
O11 0.0526(15) 0.0532(14) 0.0631(15) 0.0200(12) -0.0004(12) -0.0079(11)
O12 0.0486(13) 0.0600(14) 0.0537(13) 0.0184(11) 0.0002(11) -0.0083(11)
O13 0.0346(10) 0.0426(11) 0.0402(10) -0.0028(9) -0.0002(8) -0.0006(9)
O14 0.0342(10) 0.0406(10) 0.0391(10) 0.0004(9) -0.0016(8) -0.0033(8)
O15 0.0577(15) 0.0659(15) 0.0578(14) -0.0066(12) 0.0154(12) 0.0178(12)
O16 0.0496(13) 0.0427(12) 0.0475(12) -0.0059(10) 0.0040(10) 0.0081(10)
C1 0.0313(14) 0.0331(14) 0.0437(14) 0.0005(12) -0.0008(11) 0.0000(11)
C2 0.0412(16) 0.0313(14) 0.0434(15) -0.0022(11) 0.0030(12) -0.0004(12)
C3 0.0377(16) 0.0381(15) 0.0553(19) 0.0061(13) -0.0011(13) 0.0049(13)
C4 0.0488(18) 0.0485(18) 0.0521(18) 0.0079(15) 0.0026(15) 0.0115(15)
C5 0.052(2) 0.070(2) 0.064(2) 0.021(2) 0.0070(19) 0.0165(18)
C6 0.060(2) 0.095(3) 0.055(2) 0.021(2) 0.0135(18) 0.028(2)
C7 0.099(4) 0.097(4) 0.048(2) -0.001(2) 0.006(2) 0.036(3)
C8 0.093(3) 0.065(2) 0.055(2) -0.0077(18) 0.011(2) 0.008(2)
C9 0.061(2) 0.0456(18) 0.0510(19) -0.0019(15) 0.0053(16) 0.0072(16)
C10 0.063(2) 0.0360(15) 0.0538(18) -0.0036(15) 0.0053(17) -0.0016(14)
C11 0.057(2) 0.0422(16) 0.0491(17) 0.0050(14) -0.0002(15) 0.0105(15)
C12 0.049(2) 0.084(3) 0.060(2) 0.011(2) -0.0155(17) 0.0055(19)
C13 0.112(4) 0.047(2) 0.079(3) 0.010(2) -0.007(3) 0.029(2)
C14 0.078(3) 0.0515(19) 0.0506(18) 0.0059(16) 0.0022(17) -0.0024(18)
C15 0.0333(14) 0.0341(14) 0.0505(16) -0.0043(13) -0.0003(13) -0.0007(11)
C16 0.0335(15) 0.0496(17) 0.060(2) -0.0145(14) -0.0003(14) -0.0033(13)
C17 0.0325(16) 0.066(2) 0.062(2) -0.0093(17) -0.0037(14) -0.0087(16)
C18 0.0389(17) 0.057(2) 0.057(2) -0.0085(16) -0.0001(15) -0.0126(15)
C19 0.053(2) 0.077(3) 0.066(2) -0.017(2) -0.0131(19) -0.0106(19)
C20 0.069(3) 0.085(3) 0.072(3) -0.029(2) -0.008(2) -0.017(2)
C21 0.079(3) 0.057(2) 0.072(3) -0.0183(19) -0.001(2) -0.008(2)
C22 0.073(2) 0.0442(18) 0.058(2) 0.0001(15) -0.0045(18) -0.0063(16)
C23 0.0470(17) 0.0453(16) 0.0485(16) 0.0023(14) -0.0021(15) -0.0123(14)
C24 0.0473(19) 0.0405(16) 0.0507(17) 0.0018(14) -0.0023(15) -0.0125(14)
C25 0.047(2) 0.095(3) 0.060(2) -0.025(2) 0.0173(18) -0.028(2)
C26 0.050(2) 0.104(3) 0.083(3) -0.047(3) 0.009(2) -0.009(2)
C27 0.125(4) 0.093(3) 0.055(2) -0.007(2) 0.017(3) -0.049(3)
C28 0.057(3) 0.189(7) 0.106(4) -0.067(4) 0.034(3) -0.052(4)
C29 0.0324(15) 0.0344(14) 0.0428(15) 0.0014(11) 0.0002(11) 0.0005(11)
C30 0.0338(14) 0.0336(14) 0.0427(14) 0.0023(11) -0.0032(12) 0.0022(11)
C31 0.0453(17) 0.0372(15) 0.0461(16) 0.0068(13) 0.0017(13) 0.0047(13)
C32 0.0482(18) 0.0421(16) 0.0490(18) 0.0048(13) -0.0025(14) 0.0075(14)
C33 0.073(2) 0.059(2) 0.0478(18) 0.0138(16) -0.0077(18) 0.0082(19)
C34 0.088(3) 0.076(3) 0.055(2) 0.006(2) -0.026(2) -0.001(2)
C35 0.071(3) 0.089(3) 0.077(3) 0.001(3) -0.034(2) -0.012(2)
C36 0.058(2) 0.071(3) 0.072(3) 0.008(2) -0.012(2) -0.016(2)
C37 0.0424(18) 0.0468(17) 0.0485(16) 0.0033(13) -0.0077(13) 0.0008(13)
C38 0.0406(16) 0.0459(16) 0.0466(16) 0.0060(14) -0.0032(14) 0.0002(13)
C39 0.055(2) 0.0424(16) 0.0527(19) -0.0091(14) -0.0118(15) 0.0141(15)
C40 0.073(3) 0.087(3) 0.060(2) -0.017(2) 0.009(2) 0.020(2)
C41 0.094(3) 0.0432(19) 0.075(3) -0.0108(18) -0.024(2) 0.024(2)
C42 0.071(3) 0.0455(18) 0.078(3) -0.0107(17) -0.028(2) 0.0115(17)
C43 0.0369(15) 0.0258(12) 0.0435(15) 0.0023(11) 0.0005(12) 0.0043(11)
C44 0.0326(14) 0.0346(13) 0.0402(14) -0.0030(11) 0.0052(11) 0.0031(11)
C45 0.0370(17) 0.0547(19) 0.0475(17) -0.0037(14) 0.0127(13) 0.0020(14)
C46 0.0393(17) 0.062(2) 0.0485(18) 0.0054(15) 0.0081(14) 0.0012(15)
C47 0.073(3) 0.096(3) 0.046(2) 0.007(2) 0.0157(19) 0.015(2)
C48 0.093(4) 0.113(4) 0.052(2) 0.016(2) 0.018(2) 0.033(3)
C49 0.087(3) 0.083(3) 0.063(2) 0.021(2) -0.001(2) 0.024(3)
C50 0.058(2) 0.057(2) 0.058(2) 0.0092(17) -0.0003(16) 0.0085(17)
C51 0.0374(16) 0.0433(16) 0.0521(18) 0.0045(13) 0.0032(13) -0.0014(13)
C52 0.0356(15) 0.0354(14) 0.0472(16) -0.0027(13) 0.0023(13) -0.0030(11)
C53 0.0335(15) 0.0376(15) 0.0515(17) -0.0028(13) 0.0001(12) 0.0007(12)
C54 0.0495(19) 0.0469(18) 0.064(2) 0.0041(16) -0.0152(15) 0.0045(15)
C55 0.0336(17) 0.073(2) 0.076(3) -0.008(2) 0.0026(17) 0.0000(16)
C56 0.0460(18) 0.0433(16) 0.0532(18) -0.0085(14) -0.0040(14) -0.0026(14)
N5 0.0608(18) 0.083(2) 0.0388(14) 0.0016(15) -0.0052(13) -0.0171(17)
C57 0.066(2) 0.068(2) 0.0465(18) -0.0024(17) -0.0057(17) -0.0016(19)
C58 0.099(4) 0.118(4) 0.077(3) 0.021(3) -0.027(3) 0.018(3)
O17 0.0702(17) 0.0692(17) 0.0422(12) -0.0096(12) -0.0149(11) 0.0091(14)
C59 0.096(11) 0.105(9) 0.051(8) 0.000(6) -0.021(7) 0.017(10)
C60 0.173(9) 0.098(5) 0.059(4) -0.011(4) -0.008(5) 0.058(6)
C59' 0.096(11) 0.105(9) 0.051(8) 0.000(6) -0.021(7) 0.017(10)
C60' 0.173(9) 0.098(5) 0.059(4) -0.011(4) -0.008(5) 0.058(6)

loop_
_atom_type_symbol
_atom_type_description
_atom_type_scat_dispersion_real
_atom_type_scat_dispersion_imag
_atom_type_scat_source
C C 0.0033 0.0016 'International Tables Vol C Tables 4.2.6.8 and 6.1.1.4'
H H 0.0000 0.0000 'International Tables Vol C Tables 4.2.6.8 and 6.1.1.4'
N N 0.0061 0.0033 'International Tables Vol C Tables 4.2.6.8 and 6.1.1.4'
O O 0.0106 0.0060 'International Tables Vol C Tables 4.2.6.8 and 6.1.1.4'
Cu Cu 0.3201 1.2651 'International Tables Vol C Tables 4.2.6.8 and 6.1.1.4'

loop_
_geom_angle_atom_site_label_1
_geom_angle_atom_site_label_2
_geom_angle_atom_site_label_3
_geom_angle
O9 Cu1 O1 173.24(9)
O9 Cu1 O13 89.41(9)
O1 Cu1 O13 89.32(9)
O9 Cu1 O5 89.52(9)
O1 Cu1 O5 89.93(9)
O13 Cu1 O5 164.41(9)
O9 Cu1 O17 94.16(10)
O1 Cu1 O17 92.60(10)
O13 Cu1 O17 98.34(10)
O5 Cu1 O17 97.25(10)
O9 Cu1 Cu2 84.22(6)
O1 Cu1 Cu2 89.03(6)
O13 Cu1 Cu2 82.64(6)
O5 Cu1 Cu2 81.78(7)
O17 Cu1 Cu2 178.11(8)
O6 Cu2 O14 172.23(8)
O6 Cu2 O10 88.22(9)
O14 Cu2 O10 90.51(9)
O6 Cu2 O2 90.59(9)
O14 Cu2 O2 88.45(9)
O10 Cu2 O2 163.53(8)
O6 Cu2 N5 95.45(10)
O14 Cu2 N5 92.21(10)
O10 Cu2 N5 108.86(11)
O2 Cu2 N5 87.60(11)
O6 Cu2 Cu1 86.60(6)
O14 Cu2 Cu1 85.64(6)
O10 Cu2 Cu1 84.21(6)
O2 Cu2 Cu1 79.32(6)
N5 Cu2 Cu1 166.79(10)
C10 N1 C3 112.3(3)
C10 N1 C2 122.7(3)
C3 N1 C2 124.5(3)
C17 N2 C24 111.4(3)
C17 N2 C16 122.0(3)
C24 N2 C16 122.5(3)
C38 N3 C31 111.8(2)
C38 N3 C30 124.5(2)
C31 N3 C30 122.3(2)
C45 N4 C52 110.6(3)
C45 N4 C44 120.9(2)
C52 N4 C44 123.1(2)
C1 O1 Cu1 117.53(17)
C1 O2 Cu2 127.33(18)
C15 O5 Cu1 125.13(19)
C15 O6 Cu2 119.75(19)
C29 O9 Cu1 123.13(18)
C29 O10 Cu2 121.45(18)
C43 O13 Cu1 124.32(19)
C43 O14 Cu2 120.46(19)
O2 C1 O1 126.7(3)
O2 C1 C2 118.4(2)
O1 C1 C2 114.9(2)
N1 C2 C1 108.0(2)
N1 C2 C11 112.8(2)
C1 C2 C11 117.6(2)
O4 C3 N1 125.7(3)
O4 C3 C4 128.8(3)
N1 C3 C4 105.5(3)
C5 C4 C9 121.5(4)
C5 C4 C3 130.6(4)
C9 C4 C3 107.9(3)
C6 C5 C4 118.4(4)
C5 C6 C7 120.1(4)
C8 C7 C6 122.2(4)
C9 C8 C7 117.1(4)
C8 C9 C4 120.8(4)
C8 C9 C10 130.8(4)
C4 C9 C10 108.4(3)
O3 C10 N1 125.1(3)
O3 C10 C9 129.3(3)
N1 C10 C9 105.6(3)
C12 C11 C14 110.4(3)
C12 C11 C2 113.6(3)
C14 C11 C2 108.2(3)
C12 C11 C13 110.0(3)
C14 C11 C13 107.4(3)
C2 C11 C13 107.0(3)
O6 C15 O5 126.7(3)
O6 C15 C16 120.3(3)
O5 C15 C16 113.0(3)
N2 C16 C15 107.1(2)
N2 C16 C25 114.4(3)
C15 C16 C25 118.7(3)
O7 C17 N2 124.9(3)
O7 C17 C18 129.3(3)
N2 C17 C18 105.7(3)
C23 C18 C19 121.6(4)
C23 C18 C17 107.9(3)
C19 C18 C17 130.4(4)
C20 C19 C18 117.4(4)
C19 C20 C21 121.5(4)
C20 C21 C22 120.9(4)
C23 C22 C21 117.3(4)
C18 C23 C22 121.3(3)
C18 C23 C24 109.1(3)
C22 C23 C24 129.5(3)
O8 C24 N2 125.5(3)
O8 C24 C23 129.0(3)
N2 C24 C23 105.5(3)
C27 C25 C26 110.6(4)
C27 C25 C16 112.9(4)
C26 C25 C16 109.0(3)
C27 C25 C28 110.4(4)
C26 C25 C28 107.2(4)
C16 C25 C28 106.6(3)
O9 C29 O10 127.0(3)
O9 C29 C30 114.2(2)
O10 C29 C30 118.8(2)
N3 C30 C39 114.1(2)
N3 C30 C29 107.6(2)
C39 C30 C29 120.0(2)
O11 C31 N3 125.6(3)
O11 C31 C32 128.6(3)
N3 C31 C32 105.9(3)
C33 C32 C37 121.1(3)
C33 C32 C31 131.1(3)
C37 C32 C31 107.8(3)
C32 C33 C34 118.1(4)
C35 C34 C33 121.1(4)
C34 C35 C36 121.8(4)
C37 C36 C35 116.8(4)
C36 C37 C32 121.1(3)
C36 C37 C38 130.4(3)
C32 C37 C38 108.5(3)
O12 C38 N3 125.6(3)
O12 C38 C37 128.6(3)
N3 C38 C37 105.7(3)
C40 C39 C30 112.8(3)
C40 C39 C42 109.7(3)
C30 C39 C42 109.0(3)
C40 C39 C41 110.1(3)
C30 C39 C41 107.6(3)
C42 C39 C41 107.5(3)
O14 C43 O13 126.9(3)
O14 C43 C44 119.9(3)
O13 C43 C44 113.2(2)
N4 C44 C53 115.0(2)
N4 C44 C43 105.6(2)
C53 C44 C43 119.9(2)
O15 C45 N4 124.4(3)
O15 C45 C46 129.1(3)
N4 C45 C46 106.5(3)
C51 C46 C47 120.8(4)
C51 C46 C45 108.8(3)
C47 C46 C45 130.4(4)
C48 C47 C46 117.4(4)
C49 C48 C47 121.4(4)
C48 C49 C50 121.7(4)
C51 C50 C49 116.6(4)
C50 C51 C46 122.0(3)
C50 C51 C52 130.0(3)
C46 C51 C52 107.9(3)
O16 C52 N4 125.3(3)
O16 C52 C51 128.8(3)
N4 C52 C51 105.9(3)
C56 C53 C54 109.6(3)
C56 C53 C55 109.2(3)
C54 C53 C55 109.0(3)
C56 C53 C44 113.3(2)
C54 C53 C44 108.7(2)
C55 C53 C44 106.8(3)
C57 N5 Cu2 151.7(3)
N5 C57 C58 179.0(5)
C59 O17 C59' 18.8(19)
C59 O17 Cu1 120.3(11)
C59' O17 Cu1 127.1(17)
O17 C59 C60 98.1(13)
O17 C59' C60' 94.1(16)

loop_
_geom_bond_atom_site_label_1
_geom_bond_atom_site_label_2
_geom_bond_distance
Cu1 O9 1.9448(19)
Cu1 O1 1.9545(19)
Cu1 O13 1.956(2)
Cu1 O5 1.957(2)
Cu1 O17 2.173(2)
Cu1 Cu2 2.6422(6)
Cu2 O6 1.955(2)
Cu2 O14 1.965(2)
Cu2 O10 1.976(2)
Cu2 O2 1.9902(19)
Cu2 N5 2.205(3)
N1 C10 1.387(4)
N1 C3 1.404(4)
N1 C2 1.475(4)
N2 C17 1.397(4)
N2 C24 1.409(4)
N2 C16 1.471(4)
N3 C38 1.400(4)
N3 C31 1.401(4)
N3 C30 1.469(4)
N4 C45 1.403(4)
N4 C52 1.418(4)
N4 C44 1.478(4)
O1 C1 1.257(3)
O2 C1 1.249(3)
O3 C10 1.206(4)
O4 C3 1.207(4)
O5 C15 1.261(4)
O6 C15 1.254(4)
O7 C17 1.199(4)
O8 C24 1.208(4)
O9 C29 1.253(3)
O10 C29 1.259(3)
O11 C31 1.200(4)
O12 C38 1.196(4)
O13 C43 1.257(3)
O14 C43 1.250(3)
O15 C45 1.206(4)
O16 C52 1.202(4)
C1 C2 1.546(4)
C2 C11 1.551(4)
C3 C4 1.492(5)
C4 C5 1.370(5)
C4 C9 1.386(5)
C5 C6 1.372(6)
C6 C7 1.385(7)
C7 C8 1.382(6)
C8 C9 1.379(5)
C9 C10 1.492(5)
C11 C12 1.518(5)
C11 C14 1.539(5)
C11 C13 1.565(5)
C15 C16 1.533(4)
C16 C25 1.547(5)
C17 C18 1.491(5)
C18 C23 1.374(5)
C18 C19 1.382(5)
C19 C20 1.379(6)
C20 C21 1.385(6)
C21 C22 1.389(5)
C22 C23 1.388(5)
C23 C24 1.477(5)
C25 C27 1.505(7)
C25 C26 1.539(6)
C25 C28 1.552(6)
C29 C30 1.543(4)
C30 C39 1.535(4)
C31 C32 1.499(5)
C32 C33 1.369(5)
C32 C37 1.387(5)
C33 C34 1.372(6)
C34 C35 1.365(6)
C35 C36 1.389(6)
C36 C37 1.380(5)
C37 C38 1.495(4)
C39 C40 1.528(6)
C39 C42 1.536(5)
C39 C41 1.538(5)
C43 C44 1.543(4)
C44 C53 1.541(4)
C45 C46 1.480(5)
C46 C51 1.383(5)
C46 C47 1.385(5)
C47 C48 1.380(6)
C48 C49 1.370(6)
C49 C50 1.391(6)
C50 C51 1.375(5)
C51 C52 1.493(4)
C53 C56 1.516(4)
C53 C54 1.526(4)
C53 C55 1.537(4)
N5 C57 1.131(5)
C57 C58 1.467(6)
O17 C59 1.454(10)
O17 C59' 1.460(14)
C59 C60 1.88(3)
C59' C60' 1.91(3)

loop_
_geom_torsion_atom_site_label_1
_geom_torsion_atom_site_label_2
_geom_torsion_atom_site_label_3
_geom_torsion_atom_site_label_4
_geom_torsion
O9 Cu1 Cu2 O6 88.70(9)
O1 Cu1 Cu2 O6 -91.71(9)
O13 Cu1 Cu2 O6 178.85(9)
O5 Cu1 Cu2 O6 -1.65(9)
O17 Cu1 Cu2 O6 58(3)
O9 Cu1 Cu2 O14 -90.81(9)
O1 Cu1 Cu2 O14 88.77(9)
O13 Cu1 Cu2 O14 -0.66(9)
O5 Cu1 Cu2 O14 178.84(9)
O17 Cu1 Cu2 O14 -122(3)
O9 Cu1 Cu2 O10 0.15(9)
O1 Cu1 Cu2 O10 179.73(9)
O13 Cu1 Cu2 O10 90.30(9)
O5 Cu1 Cu2 O10 -90.20(9)
O17 Cu1 Cu2 O10 -31(3)
O9 Cu1 Cu2 O2 179.95(9)
O1 Cu1 Cu2 O2 -0.47(9)
O13 Cu1 Cu2 O2 -89.90(9)
O5 Cu1 Cu2 O2 89.60(9)
O17 Cu1 Cu2 O2 149(3)
O9 Cu1 Cu2 N5 -171.9(4)
O1 Cu1 Cu2 N5 7.7(4)
O13 Cu1 Cu2 N5 -81.7(4)
O5 Cu1 Cu2 N5 97.8(4)
O17 Cu1 Cu2 N5 157(3)
O9 Cu1 O1 C1 2.4(9)
O13 Cu1 O1 C1 81.6(2)
O5 Cu1 O1 C1 -82.9(2)
O17 Cu1 O1 C1 179.9(2)
Cu2 Cu1 O1 C1 -1.1(2)
O6 Cu2 O2 C1 88.8(2)
O14 Cu2 O2 C1 -83.5(2)
O10 Cu2 O2 C1 3.1(5)
N5 Cu2 O2 C1 -175.8(3)
Cu1 Cu2 O2 C1 2.4(2)
O9 Cu1 O5 C15 -82.4(2)
O1 Cu1 O5 C15 90.9(2)
O13 Cu1 O5 C15 3.7(5)
O17 Cu1 O5 C15 -176.5(2)
Cu2 Cu1 O5 C15 1.8(2)
O14 Cu2 O6 C15 5.6(8)
O10 Cu2 O6 C15 86.4(2)
O2 Cu2 O6 C15 -77.2(2)
N5 Cu2 O6 C15 -164.9(2)
Cu1 Cu2 O6 C15 2.1(2)
O1 Cu1 O9 C29 -4.8(9)
O13 Cu1 O9 C29 -83.9(2)
O5 Cu1 O9 C29 80.5(2)
O17 Cu1 O9 C29 177.8(2)
Cu2 Cu1 O9 C29 -1.3(2)
O6 Cu2 O10 C29 -85.9(2)
O14 Cu2 O10 C29 86.5(2)
O2 Cu2 O10 C29 0.2(5)
N5 Cu2 O10 C29 179.0(2)
Cu1 Cu2 O10 C29 0.9(2)
O9 Cu1 O13 C43 85.4(2)
O1 Cu1 O13 C43 -88.0(2)
O5 Cu1 O13 C43 -0.7(5)
O17 Cu1 O13 C43 179.5(2)
Cu2 Cu1 O13 C43 1.1(2)
O6 Cu2 O14 C43 -3.1(8)
O10 Cu2 O14 C43 -83.7(2)
O2 Cu2 O14 C43 79.9(2)
N5 Cu2 O14 C43 167.4(2)
Cu1 Cu2 O14 C43 0.46(19)
Cu2 O2 C1 O1 -4.3(4)
Cu2 O2 C1 C2 179.13(19)
Cu1 O1 C1 O2 3.3(4)
Cu1 O1 C1 C2 179.97(18)
C10 N1 C2 C1 -125.5(3)
C3 N1 C2 C1 45.6(4)
C10 N1 C2 C11 102.8(3)
C3 N1 C2 C11 -86.0(3)
O2 C1 C2 N1 -140.2(3)
O1 C1 C2 N1 42.9(3)
O2 C1 C2 C11 -11.1(4)
O1 C1 C2 C11 171.9(3)
C10 N1 C3 O4 175.7(3)
C2 N1 C3 O4 3.8(5)
C10 N1 C3 C4 -5.0(3)
C2 N1 C3 C4 -176.9(3)
O4 C3 C4 C5 2.2(6)
N1 C3 C4 C5 -177.1(3)
O4 C3 C4 C9 -178.7(3)
N1 C3 C4 C9 2.0(3)
C9 C4 C5 C6 0.3(5)
C3 C4 C5 C6 179.3(3)
C4 C5 C6 C7 -0.3(6)
C5 C6 C7 C8 0.9(6)
C6 C7 C8 C9 -1.4(6)
C7 C8 C9 C4 1.3(6)
C7 C8 C9 C10 179.6(4)
C5 C4 C9 C8 -0.8(5)
C3 C4 C9 C8 180.0(3)
C5 C4 C9 C10 -179.4(3)
C3 C4 C9 C10 1.4(4)
C3 N1 C10 O3 -174.4(3)
C2 N1 C10 O3 -2.2(5)
C3 N1 C10 C9 5.8(4)
C2 N1 C10 C9 177.9(3)
C8 C9 C10 O3 -2.6(7)
C4 C9 C10 O3 175.8(4)
C8 C9 C10 N1 177.3(4)
C4 C9 C10 N1 -4.3(4)
N1 C2 C11 C12 68.8(4)
C1 C2 C11 C12 -57.9(4)
N1 C2 C11 C14 -168.2(3)
C1 C2 C11 C14 65.0(4)
N1 C2 C11 C13 -52.8(4)
C1 C2 C11 C13 -179.5(3)
Cu2 O6 C15 O5 -1.4(4)
Cu2 O6 C15 C16 -178.7(2)
Cu1 O5 C15 O6 -0.9(4)
Cu1 O5 C15 C16 176.64(18)
C17 N2 C16 C15 -116.5(3)
C24 N2 C16 C15 38.8(4)
C17 N2 C16 C25 109.6(4)
C24 N2 C16 C25 -95.0(4)
O6 C15 C16 N2 -135.4(3)
O5 C15 C16 N2 47.0(4)
O6 C15 C16 C25 -3.9(5)
O5 C15 C16 C25 178.5(3)
C24 N2 C17 O7 -173.7(4)
C16 N2 C17 O7 -15.9(5)
C24 N2 C17 C18 5.6(4)
C16 N2 C17 C18 163.3(3)
O7 C17 C18 C23 174.0(4)
N2 C17 C18 C23 -5.2(4)
O7 C17 C18 C19 -3.2(7)
N2 C17 C18 C19 177.6(4)
C23 C18 C19 C20 -1.3(6)
C17 C18 C19 C20 175.6(4)
C18 C19 C20 C21 1.1(7)
C19 C20 C21 C22 -0.9(7)
C20 C21 C22 C23 0.7(6)
C19 C18 C23 C22 1.3(5)
C17 C18 C23 C22 -176.3(3)
C19 C18 C23 C24 -179.6(3)
C17 C18 C23 C24 2.9(4)
C21 C22 C23 C18 -0.9(5)
C21 C22 C23 C24 -179.9(3)
C17 N2 C24 O8 175.3(3)
C16 N2 C24 O8 17.7(5)
C17 N2 C24 C23 -3.8(4)
C16 N2 C24 C23 -161.5(3)
C18 C23 C24 O8 -178.7(3)
C22 C23 C24 O8 0.4(6)
C18 C23 C24 N2 0.4(4)
C22 C23 C24 N2 179.5(3)
N2 C16 C25 C27 65.4(4)
C15 C16 C25 C27 -62.8(4)
N2 C16 C25 C26 -171.4(3)
C15 C16 C25 C26 60.4(5)
N2 C16 C25 C28 -56.1(5)
C15 C16 C25 C28 175.8(4)
Cu1 O9 C29 O10 2.5(4)
Cu1 O9 C29 C30 179.94(18)
Cu2 O10 C29 O9 -2.3(4)
Cu2 O10 C29 C30 -179.60(19)
C38 N3 C30 C39 -88.7(4)
C31 N3 C30 C39 105.8(3)
C38 N3 C30 C29 47.2(4)
C31 N3 C30 C29 -118.3(3)
O9 C29 C30 N3 36.3(3)
O10 C29 C30 N3 -146.1(3)
O9 C29 C30 C39 169.0(3)
O10 C29 C30 C39 -13.3(4)
C38 N3 C31 O11 -175.7(3)
C30 N3 C31 O11 -8.5(5)
C38 N3 C31 C32 5.0(3)
C30 N3 C31 C32 172.2(2)
O11 C31 C32 C33 -1.0(6)
N3 C31 C32 C33 178.3(4)
O11 C31 C32 C37 176.8(4)
N3 C31 C32 C37 -4.0(3)
C37 C32 C33 C34 -0.1(5)
C31 C32 C33 C34 177.4(4)
C32 C33 C34 C35 -0.2(7)
C33 C34 C35 C36 0.4(8)
C34 C35 C36 C37 -0.3(7)
C35 C36 C37 C32 -0.1(6)
C35 C36 C37 C38 -179.3(4)
C33 C32 C37 C36 0.2(5)
C31 C32 C37 C36 -177.8(3)
C33 C32 C37 C38 179.6(3)
C31 C32 C37 C38 1.6(4)
C31 N3 C38 O12 175.9(3)
C30 N3 C38 O12 9.1(5)
C31 N3 C38 C37 -4.1(3)
C30 N3 C38 C37 -170.9(3)
C36 C37 C38 O12 0.7(6)
C32 C37 C38 O12 -178.6(4)
C36 C37 C38 N3 -179.3(4)
C32 C37 C38 N3 1.4(4)
N3 C30 C39 C40 69.6(4)
C29 C30 C39 C40 -60.4(4)
N3 C30 C39 C42 -168.3(3)
C29 C30 C39 C42 61.8(4)
N3 C30 C39 C41 -52.1(4)
C29 C30 C39 C41 178.0(3)
Cu2 O14 C43 O13 0.3(4)
Cu2 O14 C43 C44 -177.33(17)
Cu1 O13 C43 O14 -1.2(4)
Cu1 O13 C43 C44 176.53(17)
C45 N4 C44 C53 115.6(3)
C52 N4 C44 C53 -92.9(3)
C45 N4 C44 C43 -109.9(3)
C52 N4 C44 C43 41.6(3)
O14 C43 C44 N4 -133.1(3)
O13 C43 C44 N4 49.0(3)
O14 C43 C44 C53 -1.3(4)
O13 C43 C44 C53 -179.2(2)
C52 N4 C45 O15 -172.5(3)
C44 N4 C45 O15 -17.8(5)
C52 N4 C45 C46 5.7(3)
C44 N4 C45 C46 160.4(3)
O15 C45 C46 C51 174.5(4)
N4 C45 C46 C51 -3.6(4)
O15 C45 C46 C47 -1.7(7)
N4 C45 C46 C47 -179.8(4)
C51 C46 C47 C48 -0.2(7)
C45 C46 C47 C48 175.6(4)
C46 C47 C48 C49 0.6(8)
C47 C48 C49 C50 -0.5(9)
C48 C49 C50 C51 0.0(8)
C49 C50 C51 C46 0.4(6)
C49 C50 C51 C52 -176.1(4)
C47 C46 C51 C50 -0.3(6)
C45 C46 C51 C50 -176.9(3)
C47 C46 C51 C52 176.9(4)
C45 C46 C51 C52 0.3(4)
C45 N4 C52 O16 173.0(3)
C44 N4 C52 O16 18.9(4)
C45 N4 C52 C51 -5.5(3)
C44 N4 C52 C51 -159.5(3)
C50 C51 C52 O16 1.6(6)
C46 C51 C52 O16 -175.3(3)
C50 C51 C52 N4 180.0(4)
C46 C51 C52 N4 3.1(3)
N4 C44 C53 C56 62.0(3)
C43 C44 C53 C56 -65.6(3)
N4 C44 C53 C54 -175.8(2)
C43 C44 C53 C54 56.6(3)
N4 C44 C53 C55 -58.3(3)
C43 C44 C53 C55 174.1(3)
O6 Cu2 N5 C57 105.9(7)
O14 Cu2 N5 C57 -72.8(7)
O10 Cu2 N5 C57 -164.1(7)
O2 Cu2 N5 C57 15.6(7)
Cu1 Cu2 N5 C57 7.5(10)
Cu2 N5 C57 C58 -51(30)
O9 Cu1 O17 C59 -39.4(12)
O1 Cu1 O17 C59 140.9(12)
O13 Cu1 O17 C59 -129.4(12)
O5 Cu1 O17 C59 50.6(12)
Cu2 Cu1 O17 C59 -9(3)
O9 Cu1 O17 C59' -18.3(18)
O1 Cu1 O17 C59' 162.0(18)
O13 Cu1 O17 C59' -108.3(18)
O5 Cu1 O17 C59' 71.8(18)
Cu2 Cu1 O17 C59' 13(3)
C59' O17 C59 C60 -21(9)
Cu1 O17 C59 C60 95.4(9)
C59 O17 C59' C60' -5(8)
Cu1 O17 C59' C60' -80(2)

loop_
_platon_squeeze_void_nr
_platon_squeeze_void_average_x
_platon_squeeze_void_average_y
_platon_squeeze_void_average_z
_platon_squeeze_void_volume
_platon_squeeze_void_count_electrons
1 0.500 0.000 -0.007 260.7 27.3
2 0.000 0.500 0.003 261.1 28.2
3 0.353 0.068 0.260 8.3 -0.2
4 0.274 0.175 0.428 88.9 17.5
5 0.508 0.273 0.250 6.7 0.1
6 0.492 0.727 0.250 6.7 0.1
7 0.725 0.826 0.426 89.8 18.0
8 0.645 0.934 0.253 7.8 -0.2
9 0.775 0.326 0.573 88.9 18.1
10 0.225 0.674 0.573 89.5 17.7
11 0.855 0.434 0.746 7.6 -0.2
12 0.145 0.566 0.746 8.4 -0.3
13 0.008 0.227 0.750 6.7 0.1
14 0.992 0.773 0.750 6.7 0.0
